data_1565112
loop_
_publ_author_name
'Huang, Zhong-Hui'
'Liang, Xiao'
'Li, Chan-Juan'
'Gu, Qiong'
'Ma, Xuan'
'Qi, Shu-Hua'

_publ_section_title
;
 Talaromynoids A-I, Highly Oxygenated Meroterpenoids from the
 Marine-Derived Fungus <i>Talaromyces purpureogenus</i> SCSIO 41517 and
 Their Lipid Accumulation Inhibitory Activities.
;
_journal_issue 10
_journal_name_full 'Journal of natural products'
_journal_page_first 2727
_journal_page_last 2737
_journal_paper_doi 10.1021/acs.jnatprod.1c00681
_journal_volume 84
_journal_year 2021
_chemical_absolute_configuration ad
_chemical_formula_moiety 'C27 H36 O11'
_chemical_formula_sum 'C27 H36 O11'
_chemical_formula_weight 536.56
_space_group_crystal_system orthorhombic
_space_group_IT_number 19
_space_group_name_Hall 'P 2ac 2ab'
_space_group_name_H-M_alt 'P 21 21 21'
_atom_sites_solution_hydrogens geom
_atom_sites_solution_primary dual
_audit_creation_date 2019-03-25
_audit_creation_method
;
Olex2 1.2
(compiled 2018.05.29 svn.r3508 for OlexSys, GUI svn.r5506)
;
_cell_angle_alpha 90
_cell_angle_beta 90
_cell_angle_gamma 90
_cell_formula_units_Z 4
_cell_length_a 12.2213(3)
_cell_length_b 13.1600(3)
_cell_length_c 16.3151(3)
_cell_measurement_reflns_used 6172
_cell_measurement_temperature 99.9(7)
_cell_measurement_theta_max 73.3930
_cell_measurement_theta_min 5.6150
_cell_volume 2624.00(10)
_computing_cell_refinement 'CrysAlisPro 1.171.39.33c (Rigaku OD, 2017)'
_computing_data_collection 'CrysAlisPro 1.171.39.33c (Rigaku OD, 2017)'
_computing_data_reduction 'CrysAlisPro 1.171.39.33c (Rigaku OD, 2017)'
_computing_molecular_graphics 'Olex2 (Dolomanov et al., 2009)'
_computing_publication_material 'Olex2 (Dolomanov et al., 2009)'
_computing_structure_refinement 'ShelXL (Sheldrick, 2015)'
_computing_structure_solution 'ShelXT (Sheldrick, 2015)'
_diffrn_ambient_environment N~2~
_diffrn_ambient_temperature 99.9(7)
_diffrn_detector 'Pilatus3R 200K-A'
_diffrn_measured_fraction_theta_full 1.000
_diffrn_measured_fraction_theta_max 0.978
_diffrn_measurement_details
;
List of Runs (angles in degrees, time in seconds):

  # Type    Start    End  Width  t~exp~   \w     \q     \k     \f   Frames
--------------------------------------------------------------------------
  1  \w    -18.00  31.00   0.50    3.50    --    0.00 -82.00  90.00   98
  2  \w    -32.00  14.00   0.50    3.50    --    0.00 -82.00-120.00   92
  3  \w    -14.00  30.00   0.50    3.50    --    0.00 -82.00-180.00   88
  4  \w    -18.00  31.00   0.50    3.50    --    0.00 -82.00 150.00   98
  5  \w    100.00 183.00   0.50   12.00    --   95.20  30.00  90.00  166
  6  \w     89.00 121.00   0.50   12.00    --   95.20  82.00-150.00   64
  7  \w     12.00  45.00   0.50   12.00    --   95.20 -30.00 -60.00   66
  8  \w     13.00 117.00   0.50   12.00    --   95.20 -61.00  30.00  208
  9  \w    133.00 159.00   0.50   12.00    --   95.20  82.00-150.00   52
 10  \w    125.00 160.00   0.50   12.00    --   95.20  30.00 120.00   70
 11  \w     76.00 182.00   0.50   12.00    --   95.20  45.00-180.00  212
 12  \w      8.00 124.00   0.50   12.00    --   95.20 -77.00-120.00  232
;
_diffrn_measurement_device 'four-circle diffractometer'
_diffrn_measurement_device_type 'XtaLAB Pro: Kappa single'
_diffrn_measurement_method '\w scans'
_diffrn_orient_matrix_type 'CrysAlisPro convention (1999,Acta A55,543-557)'
_diffrn_orient_matrix_UB_11 -0.0214172000
_diffrn_orient_matrix_UB_12 0.1036969000
_diffrn_orient_matrix_UB_13 -0.0407408000
_diffrn_orient_matrix_UB_21 0.1018388000
_diffrn_orient_matrix_UB_22 -0.0146612000
_diffrn_orient_matrix_UB_23 -0.0542281000
_diffrn_orient_matrix_UB_31 -0.0712227000
_diffrn_orient_matrix_UB_32 -0.0522846000
_diffrn_orient_matrix_UB_33 -0.0656518000
_diffrn_radiation_monochromator graphite
_diffrn_radiation_probe x-ray
_diffrn_radiation_type CuK\a
_diffrn_radiation_wavelength 1.54184
_diffrn_reflns_av_R_equivalents 0.0518
_diffrn_reflns_av_unetI/netI 0.0582
_diffrn_reflns_Laue_measured_fraction_full 1.000
_diffrn_reflns_Laue_measured_fraction_max 0.978
_diffrn_reflns_limit_h_max 12
_diffrn_reflns_limit_h_min -14
_diffrn_reflns_limit_k_max 16
_diffrn_reflns_limit_k_min -13
_diffrn_reflns_limit_l_max 19
_diffrn_reflns_limit_l_min -20
_diffrn_reflns_number 14101
_diffrn_reflns_point_group_measured_fraction_full 0.999
_diffrn_reflns_point_group_measured_fraction_max 0.965
_diffrn_reflns_theta_full 67.684
_diffrn_reflns_theta_max 74.115
_diffrn_reflns_theta_min 4.316
_diffrn_source 'Rotating-anode X-ray tube'
_diffrn_source_type 'MicroMax 007 (Cu) X-ray Source'
_exptl_absorpt_coefficient_mu 0.883
_exptl_absorpt_correction_T_max 1.00000
_exptl_absorpt_correction_T_min 0.61911
_exptl_absorpt_correction_type multi-scan
_exptl_absorpt_process_details
;
CrysAlisPro 1.171.39.33c (Rigaku Oxford Diffraction, 2017)
Empirical absorption correction using spherical harmonics,
 implemented in SCALE3 ABSPACK scaling algorithm.
;
_exptl_crystal_colour 'clear light colourless'
_exptl_crystal_colour_lustre clear
_exptl_crystal_colour_modifier light
_exptl_crystal_colour_primary colourless
_exptl_crystal_density_diffrn 1.358
_exptl_crystal_description block
_exptl_crystal_F_000 1144
_exptl_crystal_size_max 0.1
_exptl_crystal_size_mid 0.07
_exptl_crystal_size_min 0.05
_refine_diff_density_max 0.230
_refine_diff_density_min -0.221
_refine_diff_density_rms 0.049
_refine_ls_abs_structure_details
;
 Flack x determined using 1564 quotients [(I+)-(I-)]/[(I+)+(I-)]
 (Parsons, Flack and Wagner, Acta Cryst. B69 (2013) 249-259).
;
_refine_ls_abs_structure_Flack 0.17(13)
_refine_ls_extinction_method none
_refine_ls_goodness_of_fit_ref 1.054
_refine_ls_hydrogen_treatment constr
_refine_ls_matrix_type full
_refine_ls_number_parameters 353
_refine_ls_number_reflns 5164
_refine_ls_number_restraints 0
_refine_ls_restrained_S_all 1.054
_refine_ls_R_factor_all 0.0595
_refine_ls_R_factor_gt 0.0470
_refine_ls_shift/su_max 0.000
_refine_ls_shift/su_mean 0.000
_refine_ls_structure_factor_coef Fsqd
_refine_ls_weighting_details 'w=1/[\s^2^(Fo^2^)+(0.0542P)^2^+0.9006P] where P=(Fo^2^+2Fc^2^)/3'
_refine_ls_weighting_scheme calc
_refine_ls_wR_factor_gt 0.1156
_refine_ls_wR_factor_ref 0.1237
_reflns_Friedel_coverage 0.750
_reflns_Friedel_fraction_full 0.997
_reflns_Friedel_fraction_max 0.948
_reflns_number_gt 4269
_reflns_number_total 5164
_reflns_threshold_expression 'I > 2\s(I)'
_cod_data_source_file np1c00681_si_004.cif
_cod_data_source_block liangxiao_lx-t-24_collect
_cod_database_code 1565112
_shelx_shelxl_version_number 2014/7
_chemical_oxdiff_formula 'C108 H144 O44 '
_shelx_space_group_comment
;
The symmetry employed for this shelxl refinement is uniquely defined
by the following loop, which should always be used as a source of
symmetry information in preference to the above space-group names.
They are only intended as comments.
;
_shelx_estimated_absorpt_t_max 0.957
_shelx_estimated_absorpt_t_min 0.917
_reflns_odcompleteness_completeness 99.93
_reflns_odcompleteness_iscentric 1
_reflns_odcompleteness_theta 66.97
_olex2_refinement_description
;
1. Fixed Uiso
 At 1.2 times of:
  All C(H) groups, All C(H,H) groups
 At 1.5 times of:
  All C(H,H,H) groups, All O(H) groups
2.a Ternary CH refined with riding coordinates:
 C14(H14), C22(H22), C5(H5), C13(H13), C23(H23), C9(H9)
2.b Secondary CH2 refined with riding coordinates:
 C6(H6A,H6B), C2(H2A,H2B)
2.c Idealised Me refined as rotating group:
 C19(H19A,H19B,H19C), C25(H25A,H25B,H25C), C21(H21A,H21B,H21C), C26(H26A,H26B,
 H26C), C24(H24A,H24B,H24C), C17(H17A,H17B,H17C), C18(H18A,H18B,H18C), C27(H27A,
 H27B,H27C)
2.d Idealised tetrahedral OH refined as rotating group:
 O6(H6), O4(H4)
;
_olex2_submission_special_instructions 'No special instructions were received'
_oxdiff_exptl_absorpt_empirical_details
;
Empirical correction (ABSPACK) includes:
- Absorption correction using spherical harmonics
- Frame scaling
;
_oxdiff_exptl_absorpt_empirical_full_max 1.728
_oxdiff_exptl_absorpt_empirical_full_min 0.637

loop_
_space_group_symop_operation_xyz
'x, y, z'
'-x+1/2, -y, z+1/2'
'-x, y+1/2, -z+1/2'
'x+1/2, -y+1/2, -z'

loop_
_atom_site_label
_atom_site_type_symbol
_atom_site_fract_x
_atom_site_fract_y
_atom_site_fract_z
_atom_site_U_iso_or_equiv
_atom_site_adp_type
_atom_site_occupancy
_atom_site_site_symmetry_order
_atom_site_calc_flag
_atom_site_refinement_flags_posn
_atom_site_refinement_flags_adp
_atom_site_refinement_flags_occupancy
_atom_site_disorder_assembly
_atom_site_disorder_group
O9 O 0.1650(2) 0.52531(19) 0.42709(16) 0.0303(6) Uani 1 1 d . . . . .
O8 O 0.5200(2) 0.5036(2) 0.56845(16) 0.0339(6) Uani 1 1 d . . . . .
O3 O 0.3046(2) 0.5438(2) 0.18021(15) 0.0318(6) Uani 1 1 d . . . . .
O5 O 0.3362(2) 0.38477(19) 0.34814(15) 0.0300(6) Uani 1 1 d . . . . .
O7 O 0.5086(2) 0.3503(2) 0.51062(16) 0.0348(6) Uani 1 1 d . . . . .
O10 O 0.1741(2) 0.67845(19) 0.48769(16) 0.0319(6) Uani 1 1 d . . . . .
O11 O 0.2571(2) 0.8276(2) 0.50281(18) 0.0384(7) Uani 1 1 d . . . . .
O6 O 0.3139(2) 0.3010(2) 0.46950(17) 0.0356(6) Uani 1 1 d . . . . .
H6 H 0.3787 0.2871 0.4760 0.053 Uiso 1 1 calc GR . . . .
O4 O 0.2411(3) 0.7632(2) 0.13691(17) 0.0402(7) Uani 1 1 d . . . . .
H4 H 0.2245 0.7251 0.0991 0.060 Uiso 1 1 calc GR . . . .
O1 O 0.5500(2) 0.6075(2) 0.04041(16) 0.0401(7) Uani 1 1 d . . . . .
O2 O 0.5843(4) 0.5407(3) 0.1631(2) 0.0779(14) Uani 1 1 d . . . . .
C3 C 0.4277(3) 0.6771(3) 0.2349(2) 0.0278(8) Uani 1 1 d . . . . .
C20 C 0.4741(3) 0.4366(3) 0.5178(2) 0.0294(8) Uani 1 1 d . . . . .
C15 C 0.3133(3) 0.6353(3) 0.2298(2) 0.0287(8) Uani 1 1 d . . . . .
C1 C 0.5439(3) 0.6059(3) 0.1220(3) 0.0350(9) Uani 1 1 d . . . . .
C10 C 0.3048(3) 0.3960(3) 0.4320(2) 0.0287(8) Uani 1 1 d . . . . .
C4 C 0.4753(3) 0.6899(3) 0.3079(2) 0.0277(8) Uani 1 1 d . . . . .
C14 C 0.2905(3) 0.5365(3) 0.2689(2) 0.0291(8) Uani 1 1 d . . . . .
H14 H 0.2153 0.5263 0.2880 0.035 Uiso 1 1 calc R . . . .
C22 C 0.3178(3) 0.5606(3) 0.5232(2) 0.0283(8) Uani 1 1 d . . . . .
H22 H 0.3197 0.5326 0.5788 0.034 Uiso 1 1 calc R . . . .
C5 C 0.4197(3) 0.6488(3) 0.3839(2) 0.0277(8) Uani 1 1 d . . . . .
H5 H 0.3411 0.6603 0.3767 0.033 Uiso 1 1 calc R . . . .
C13 C 0.3779(3) 0.4779(3) 0.3148(2) 0.0271(8) Uani 1 1 d . . . . .
H13 H 0.4344 0.4596 0.2748 0.033 Uiso 1 1 calc R . . . .
C11 C 0.3816(3) 0.4841(3) 0.4669(2) 0.0296(8) Uani 1 1 d . . . . .
C6 C 0.4506(3) 0.6964(3) 0.4657(2) 0.0287(8) Uani 1 1 d . . . . .
H6A H 0.4573 0.7695 0.4596 0.034 Uiso 1 1 calc R . . . .
H6B H 0.5204 0.6698 0.4840 0.034 Uiso 1 1 calc R . . . .
C19 C 0.5590(3) 0.5046(3) 0.3787(2) 0.0317(8) Uani 1 1 d . . . . .
H19A H 0.5863 0.5296 0.3273 0.048 Uiso 1 1 calc GR . . . .
H19B H 0.5679 0.4322 0.3809 0.048 Uiso 1 1 calc GR . . . .
H19C H 0.5990 0.5355 0.4228 0.048 Uiso 1 1 calc GR . . . .
C23 C 0.1957(3) 0.5735(3) 0.5003(2) 0.0280(8) Uani 1 1 d . . . . .
H23 H 0.1500 0.5483 0.5452 0.034 Uiso 1 1 calc R . . . .
C7 C 0.3614(3) 0.6715(3) 0.5290(2) 0.0289(8) Uani 1 1 d . . . . .
C12 C 0.4364(3) 0.5315(3) 0.3868(2) 0.0274(8) Uani 1 1 d . . . . .
C16 C 0.2212(3) 0.7131(3) 0.2138(2) 0.0335(9) Uani 1 1 d . . . . .
C2 C 0.4824(3) 0.6973(3) 0.1536(2) 0.0306(8) Uani 1 1 d . . . . .
H2A H 0.5329 0.7537 0.1597 0.037 Uiso 1 1 calc R . . . .
H2B H 0.4274 0.7169 0.1138 0.037 Uiso 1 1 calc R . . . .
C8 C 0.2632(3) 0.7358(3) 0.5056(2) 0.0309(8) Uani 1 1 d . . . . .
C9 C 0.1825(3) 0.4182(3) 0.4388(2) 0.0305(8) Uani 1 1 d . . . . .
H9 H 0.1588 0.4006 0.4944 0.037 Uiso 1 1 calc R . . . .
C25 C 0.5862(3) 0.7393(3) 0.3189(2) 0.0348(9) Uani 1 1 d . . . . .
H25A H 0.6232 0.7419 0.2671 0.052 Uiso 1 1 calc GR . . . .
H25B H 0.6288 0.7003 0.3570 0.052 Uiso 1 1 calc GR . . . .
H25C H 0.5768 0.8070 0.3396 0.052 Uiso 1 1 calc GR . . . .
C21 C 0.1137(3) 0.3585(3) 0.3792(3) 0.0370(9) Uani 1 1 d . . . . .
H21A H 0.0377 0.3723 0.3890 0.056 Uiso 1 1 calc GR . . . .
H21B H 0.1273 0.2872 0.3864 0.056 Uiso 1 1 calc GR . . . .
H21C H 0.1321 0.3779 0.3242 0.056 Uiso 1 1 calc GR . . . .
C26 C 0.6179(4) 0.4699(4) 0.6108(3) 0.0459(11) Uani 1 1 d . . . . .
H26A H 0.6584 0.4246 0.5761 0.069 Uiso 1 1 calc GR . . . .
H26B H 0.5976 0.4351 0.6603 0.069 Uiso 1 1 calc GR . . . .
H26C H 0.6624 0.5276 0.6242 0.069 Uiso 1 1 calc GR . . . .
C24 C 0.3961(3) 0.7031(3) 0.6156(2) 0.0364(9) Uani 1 1 d . . . . .
H24A H 0.3363 0.6925 0.6528 0.055 Uiso 1 1 calc GR . . . .
H24B H 0.4159 0.7737 0.6156 0.055 Uiso 1 1 calc GR . . . .
H24C H 0.4577 0.6630 0.6325 0.055 Uiso 1 1 calc GR . . . .
C17 C 0.2231(4) 0.7986(4) 0.2765(3) 0.0442(11) Uani 1 1 d . . . . .
H17A H 0.2938 0.8303 0.2764 0.066 Uiso 1 1 calc GR . . . .
H17B H 0.2082 0.7716 0.3300 0.066 Uiso 1 1 calc GR . . . .
H17C H 0.1683 0.8481 0.2627 0.066 Uiso 1 1 calc GR . . . .
C18 C 0.1086(3) 0.6639(3) 0.2133(3) 0.0404(10) Uani 1 1 d . . . . .
H18A H 0.0553 0.7122 0.1946 0.061 Uiso 1 1 calc GR . . . .
H18B H 0.0902 0.6421 0.2677 0.061 Uiso 1 1 calc GR . . . .
H18C H 0.1092 0.6063 0.1772 0.061 Uiso 1 1 calc GR . . . .
C27 C 0.6108(4) 0.5268(4) 0.0009(3) 0.0499(12) Uani 1 1 d . . . . .
H27A H 0.6630 0.5556 -0.0365 0.075 Uiso 1 1 calc GR . . . .
H27B H 0.5613 0.4836 -0.0286 0.075 Uiso 1 1 calc GR . . . .
H27C H 0.6486 0.4875 0.0416 0.075 Uiso 1 1 calc GR . . . .

loop_
_atom_site_aniso_label
_atom_site_aniso_U_11
_atom_site_aniso_U_22
_atom_site_aniso_U_33
_atom_site_aniso_U_23
_atom_site_aniso_U_13
_atom_site_aniso_U_12
O9 0.0293(13) 0.0275(14) 0.0342(14) -0.0029(12) 0.0025(11) 0.0009(11)
O8 0.0313(13) 0.0334(15) 0.0370(14) 0.0006(12) -0.0066(11) -0.0003(12)
O3 0.0379(15) 0.0302(14) 0.0274(13) -0.0046(11) -0.0003(11) -0.0025(12)
O5 0.0341(14) 0.0230(14) 0.0330(13) -0.0006(11) 0.0055(11) -0.0015(11)
O7 0.0373(14) 0.0324(15) 0.0348(15) 0.0020(12) 0.0036(12) 0.0083(12)
O10 0.0312(13) 0.0233(14) 0.0411(15) -0.0036(12) 0.0007(11) 0.0004(11)
O11 0.0411(15) 0.0267(15) 0.0473(17) -0.0013(13) 0.0044(13) 0.0019(12)
O6 0.0383(15) 0.0281(14) 0.0404(15) 0.0067(12) 0.0039(13) 0.0010(12)
O4 0.0490(18) 0.0364(16) 0.0351(15) 0.0034(13) -0.0081(13) 0.0045(14)
O1 0.0416(16) 0.0454(18) 0.0334(15) -0.0082(14) -0.0024(12) 0.0134(14)
O2 0.107(3) 0.079(3) 0.048(2) 0.025(2) 0.024(2) 0.061(2)
C3 0.0274(18) 0.0235(19) 0.0324(19) 0.0016(16) 0.0003(15) 0.0011(14)
C20 0.0304(19) 0.029(2) 0.0284(19) 0.0015(16) 0.0034(15) -0.0002(15)
C15 0.0347(19) 0.0259(19) 0.0254(18) -0.0039(15) -0.0010(16) -0.0028(16)
C1 0.033(2) 0.035(2) 0.036(2) 0.0056(19) 0.0064(17) 0.0026(17)
C10 0.0319(19) 0.0250(18) 0.0291(19) 0.0036(16) 0.0041(15) 0.0005(16)
C4 0.0277(18) 0.0257(19) 0.0297(18) 0.0014(16) 0.0010(15) 0.0002(15)
C14 0.0317(18) 0.0282(19) 0.0272(18) -0.0032(16) 0.0015(15) -0.0043(15)
C22 0.0279(18) 0.029(2) 0.0277(18) 0.0035(15) 0.0025(14) -0.0007(15)
C5 0.0270(18) 0.029(2) 0.0267(18) -0.0006(16) -0.0035(15) 0.0019(14)
C13 0.0267(17) 0.0224(19) 0.0323(19) 0.0002(16) 0.0065(15) -0.0016(15)
C11 0.0308(18) 0.027(2) 0.0306(19) 0.0003(16) 0.0019(15) 0.0001(15)
C6 0.0288(18) 0.0262(19) 0.0309(19) 0.0013(16) 0.0017(15) -0.0039(15)
C19 0.0258(18) 0.033(2) 0.036(2) 0.0014(18) 0.0020(15) 0.0019(16)
C23 0.0333(19) 0.0224(18) 0.0284(18) -0.0031(15) 0.0026(15) 0.0019(15)
C7 0.0293(18) 0.028(2) 0.0296(19) -0.0010(16) -0.0017(15) 0.0004(15)
C12 0.0277(18) 0.0258(19) 0.0286(18) 0.0001(16) 0.0001(15) 0.0004(15)
C16 0.037(2) 0.034(2) 0.030(2) -0.0003(17) -0.0012(16) 0.0035(17)
C2 0.034(2) 0.0269(19) 0.0304(19) 0.0020(16) 0.0019(16) -0.0009(17)
C8 0.037(2) 0.027(2) 0.0292(19) -0.0025(16) 0.0049(16) -0.0005(16)
C9 0.0318(19) 0.023(2) 0.036(2) 0.0006(16) 0.0046(16) 0.0021(16)
C25 0.036(2) 0.038(2) 0.0302(19) 0.0018(18) 0.0003(17) -0.0105(18)
C21 0.035(2) 0.034(2) 0.042(2) -0.0052(19) 0.0041(18) -0.0032(18)
C26 0.035(2) 0.054(3) 0.049(3) 0.009(2) -0.0131(19) 0.001(2)
C24 0.039(2) 0.037(2) 0.033(2) -0.0008(19) 0.0011(17) 0.0005(18)
C17 0.049(3) 0.041(3) 0.042(2) -0.007(2) -0.007(2) 0.012(2)
C18 0.033(2) 0.043(3) 0.045(2) 0.003(2) -0.0053(18) 0.0039(19)
C27 0.045(2) 0.056(3) 0.048(3) -0.017(2) 0.000(2) 0.018(2)

loop_
_atom_type_symbol
_atom_type_description
_atom_type_scat_dispersion_real
_atom_type_scat_dispersion_imag
_atom_type_scat_source
C C 0.0181 0.0091 'International Tables Vol C Tables 4.2.6.8 and 6.1.1.4'
H H 0.0000 0.0000 'International Tables Vol C Tables 4.2.6.8 and 6.1.1.4'
O O 0.0492 0.0322 'International Tables Vol C Tables 4.2.6.8 and 6.1.1.4'

loop_
_geom_angle_atom_site_label_1
_geom_angle_atom_site_label_2
_geom_angle_atom_site_label_3
_geom_angle
_geom_angle_site_symmetry_1
_geom_angle_site_symmetry_3
_geom_angle_publ_flag
C23 O9 C9 106.9(3) . . ?
C20 O8 C26 116.1(3) . . ?
C15 O3 C14 60.8(2) . . ?
C10 O5 C13 111.7(3) . . ?
C8 O10 C23 111.1(3) . . ?
C10 O6 H6 109.5 . . ?
C16 O4 H4 109.5 . . ?
C1 O1 C27 117.5(3) . . ?
C15 C3 C2 115.3(3) . . ?
C4 C3 C15 120.0(3) . . ?
C4 C3 C2 124.6(3) . . ?
O8 C20 C11 112.1(3) . . ?
O7 C20 O8 122.1(3) . . ?
O7 C20 C11 125.6(4) . . ?
O3 C15 C3 113.7(3) . . ?
O3 C15 C14 59.8(2) . . ?
O3 C15 C16 113.7(3) . . ?
C3 C15 C16 116.4(3) . . ?
C14 C15 C3 118.3(3) . . ?
C14 C15 C16 121.3(3) . . ?
O1 C1 C2 110.9(3) . . ?
O2 C1 O1 123.2(4) . . ?
O2 C1 C2 125.9(4) . . ?
O5 C10 C11 105.0(3) . . ?
O5 C10 C9 110.6(3) . . ?
O6 C10 O5 107.8(3) . . ?
O6 C10 C11 116.5(3) . . ?
O6 C10 C9 102.5(3) . . ?
C9 C10 C11 114.3(3) . . ?
C3 C4 C5 119.3(3) . . ?
C3 C4 C25 123.3(3) . . ?
C25 C4 C5 117.3(3) . . ?
O3 C14 C15 59.4(2) . . ?
O3 C14 H14 115.8 . . ?
O3 C14 C13 116.1(3) . . ?
C15 C14 H14 115.8 . . ?
C15 C14 C13 121.9(3) . . ?
C13 C14 H14 115.8 . . ?
C11 C22 H22 106.7 . . ?
C23 C22 H22 106.7 . . ?
C23 C22 C11 114.1(3) . . ?
C23 C22 C7 104.0(3) . . ?
C7 C22 H22 106.7 . . ?
C7 C22 C11 117.8(3) . . ?
C4 C5 H5 106.6 . . ?
C4 C5 C6 117.3(3) . . ?
C4 C5 C12 108.7(3) . . ?
C6 C5 H5 106.6 . . ?
C6 C5 C12 110.5(3) . . ?
C12 C5 H5 106.6 . . ?
O5 C13 C14 111.8(3) . . ?
O5 C13 H13 107.0 . . ?
O5 C13 C12 105.4(3) . . ?
C14 C13 H13 107.0 . . ?
C14 C13 C12 118.0(3) . . ?
C12 C13 H13 107.0 . . ?
C20 C11 C10 109.3(3) . . ?
C20 C11 C22 108.1(3) . . ?
C20 C11 C12 107.0(3) . . ?
C22 C11 C10 112.5(3) . . ?
C22 C11 C12 115.9(3) . . ?
C12 C11 C10 103.8(3) . . ?
C5 C6 H6A 109.9 . . ?
C5 C6 H6B 109.9 . . ?
C5 C6 C7 109.0(3) . . ?
H6A C6 H6B 108.3 . . ?
C7 C6 H6A 109.9 . . ?
C7 C6 H6B 109.9 . . ?
H19A C19 H19B 109.5 . . ?
H19A C19 H19C 109.5 . . ?
H19B C19 H19C 109.5 . . ?
C12 C19 H19A 109.5 . . ?
C12 C19 H19B 109.5 . . ?
C12 C19 H19C 109.5 . . ?
O9 C23 O10 105.5(3) . . ?
O9 C23 C22 114.4(3) . . ?
O9 C23 H23 109.4 . . ?
O10 C23 C22 108.7(3) . . ?
O10 C23 H23 109.4 . . ?
C22 C23 H23 109.4 . . ?
C6 C7 C22 113.7(3) . . ?
C8 C7 C22 103.7(3) . . ?
C8 C7 C6 105.9(3) . . ?
C8 C7 C24 107.4(3) . . ?
C24 C7 C22 113.9(3) . . ?
C24 C7 C6 111.4(3) . . ?
C5 C12 C11 110.9(3) . . ?
C13 C12 C5 111.6(3) . . ?
C13 C12 C11 104.5(3) . . ?
C19 C12 C5 110.6(3) . . ?
C19 C12 C13 106.2(3) . . ?
C19 C12 C11 112.8(3) . . ?
O4 C16 C15 109.1(3) . . ?
O4 C16 C17 104.1(3) . . ?
O4 C16 C18 110.1(3) . . ?
C17 C16 C15 111.5(3) . . ?
C18 C16 C15 112.2(3) . . ?
C18 C16 C17 109.4(4) . . ?
C3 C2 C1 112.4(3) . . ?
C3 C2 H2A 109.1 . . ?
C3 C2 H2B 109.1 . . ?
C1 C2 H2A 109.1 . . ?
C1 C2 H2B 109.1 . . ?
H2A C2 H2B 107.9 . . ?
O10 C8 C7 112.3(3) . . ?
O11 C8 O10 119.8(4) . . ?
O11 C8 C7 127.9(4) . . ?
O9 C9 C10 108.8(3) . . ?
O9 C9 H9 108.1 . . ?
O9 C9 C21 110.1(3) . . ?
C10 C9 H9 108.1 . . ?
C21 C9 C10 113.6(3) . . ?
C21 C9 H9 108.1 . . ?
C4 C25 H25A 109.5 . . ?
C4 C25 H25B 109.5 . . ?
C4 C25 H25C 109.5 . . ?
H25A C25 H25B 109.5 . . ?
H25A C25 H25C 109.5 . . ?
H25B C25 H25C 109.5 . . ?
C9 C21 H21A 109.5 . . ?
C9 C21 H21B 109.5 . . ?
C9 C21 H21C 109.5 . . ?
H21A C21 H21B 109.5 . . ?
H21A C21 H21C 109.5 . . ?
H21B C21 H21C 109.5 . . ?
O8 C26 H26A 109.5 . . ?
O8 C26 H26B 109.5 . . ?
O8 C26 H26C 109.5 . . ?
H26A C26 H26B 109.5 . . ?
H26A C26 H26C 109.5 . . ?
H26B C26 H26C 109.5 . . ?
C7 C24 H24A 109.5 . . ?
C7 C24 H24B 109.5 . . ?
C7 C24 H24C 109.5 . . ?
H24A C24 H24B 109.5 . . ?
H24A C24 H24C 109.5 . . ?
H24B C24 H24C 109.5 . . ?
C16 C17 H17A 109.5 . . ?
C16 C17 H17B 109.5 . . ?
C16 C17 H17C 109.5 . . ?
H17A C17 H17B 109.5 . . ?
H17A C17 H17C 109.5 . . ?
H17B C17 H17C 109.5 . . ?
C16 C18 H18A 109.5 . . ?
C16 C18 H18B 109.5 . . ?
C16 C18 H18C 109.5 . . ?
H18A C18 H18B 109.5 . . ?
H18A C18 H18C 109.5 . . ?
H18B C18 H18C 109.5 . . ?
O1 C27 H27A 109.5 . . ?
O1 C27 H27B 109.5 . . ?
O1 C27 H27C 109.5 . . ?
H27A C27 H27B 109.5 . . ?
H27A C27 H27C 109.5 . . ?
H27B C27 H27C 109.5 . . ?

loop_
_geom_bond_atom_site_label_1
_geom_bond_atom_site_label_2
_geom_bond_distance
_geom_bond_site_symmetry_2
_geom_bond_publ_flag
O9 C23 1.403(4) . ?
O9 C9 1.438(4) . ?
O8 C20 1.332(4) . ?
O8 C26 1.451(5) . ?
O3 C15 1.454(4) . ?
O3 C14 1.461(4) . ?
O5 C10 1.428(4) . ?
O5 C13 1.435(4) . ?
O7 C20 1.217(4) . ?
O10 C23 1.421(4) . ?
O10 C8 1.357(4) . ?
O11 C8 1.212(5) . ?
O6 H6 0.8200 . ?
O6 C10 1.396(4) . ?
O4 H4 0.8200 . ?
O4 C16 1.438(5) . ?
O1 C1 1.333(5) . ?
O1 C27 1.448(5) . ?
O2 C1 1.196(5) . ?
C3 C15 1.505(5) . ?
C3 C4 1.336(5) . ?
C3 C2 1.509(5) . ?
C20 C11 1.536(5) . ?
C15 C14 1.475(5) . ?
C15 C16 1.544(5) . ?
C1 C2 1.509(5) . ?
C10 C11 1.596(5) . ?
C10 C9 1.528(5) . ?
C4 C5 1.515(5) . ?
C4 C25 1.513(5) . ?
C14 H14 0.9800 . ?
C14 C13 1.515(5) . ?
C22 H22 0.9800 . ?
C22 C11 1.570(5) . ?
C22 C23 1.547(5) . ?
C22 C7 1.556(5) . ?
C5 H5 0.9800 . ?
C5 C6 1.521(5) . ?
C5 C12 1.557(5) . ?
C13 H13 0.9800 . ?
C13 C12 1.546(5) . ?
C11 C12 1.596(5) . ?
C6 H6A 0.9700 . ?
C6 H6B 0.9700 . ?
C6 C7 1.536(5) . ?
C19 H19A 0.9600 . ?
C19 H19B 0.9600 . ?
C19 H19C 0.9600 . ?
C19 C12 1.545(5) . ?
C23 H23 0.9800 . ?
C7 C8 1.517(5) . ?
C7 C24 1.533(6) . ?
C16 C17 1.521(6) . ?
C16 C18 1.520(6) . ?
C2 H2A 0.9700 . ?
C2 H2B 0.9700 . ?
C9 H9 0.9800 . ?
C9 C21 1.506(5) . ?
C25 H25A 0.9600 . ?
C25 H25B 0.9600 . ?
C25 H25C 0.9600 . ?
C21 H21A 0.9600 . ?
C21 H21B 0.9600 . ?
C21 H21C 0.9600 . ?
C26 H26A 0.9600 . ?
C26 H26B 0.9600 . ?
C26 H26C 0.9600 . ?
C24 H24A 0.9600 . ?
C24 H24B 0.9600 . ?
C24 H24C 0.9600 . ?
C17 H17A 0.9600 . ?
C17 H17B 0.9600 . ?
C17 H17C 0.9600 . ?
C18 H18A 0.9600 . ?
C18 H18B 0.9600 . ?
C18 H18C 0.9600 . ?
C27 H27A 0.9600 . ?
C27 H27B 0.9600 . ?
C27 H27C 0.9600 . ?

loop_
_geom_torsion_atom_site_label_1
_geom_torsion_atom_site_label_2
_geom_torsion_atom_site_label_3
_geom_torsion_atom_site_label_4
_geom_torsion
_geom_torsion_site_symmetry_1
_geom_torsion_site_symmetry_2
_geom_torsion_site_symmetry_3
_geom_torsion_site_symmetry_4
_geom_torsion_publ_flag
O8 C20 C11 C10 -160.7(3) . . . . ?
O8 C20 C11 C22 -37.9(4) . . . . ?
O8 C20 C11 C12 87.5(4) . . . . ?
O3 C15 C14 C13 103.5(4) . . . . ?
O3 C15 C16 O4 -74.9(4) . . . . ?
O3 C15 C16 C17 170.6(3) . . . . ?
O3 C15 C16 C18 47.4(4) . . . . ?
O3 C14 C13 O5 -111.9(3) . . . . ?
O3 C14 C13 C12 125.6(3) . . . . ?
O5 C10 C11 C20 -102.2(3) . . . . ?
O5 C10 C11 C22 137.7(3) . . . . ?
O5 C10 C11 C12 11.7(3) . . . . ?
O5 C10 C9 O9 -83.6(4) . . . . ?
O5 C10 C9 C21 39.4(4) . . . . ?
O5 C13 C12 C5 -142.7(3) . . . . ?
O5 C13 C12 C11 -22.8(3) . . . . ?
O5 C13 C12 C19 96.7(3) . . . . ?
O7 C20 C11 C10 24.0(5) . . . . ?
O7 C20 C11 C22 146.7(4) . . . . ?
O7 C20 C11 C12 -87.8(4) . . . . ?
O6 C10 C11 C20 17.0(4) . . . . ?
O6 C10 C11 C22 -103.1(4) . . . . ?
O6 C10 C11 C12 130.9(3) . . . . ?
O6 C10 C9 O9 161.7(3) . . . . ?
O6 C10 C9 C21 -75.3(4) . . . . ?
O1 C1 C2 C3 152.9(3) . . . . ?
O2 C1 C2 C3 -28.4(6) . . . . ?
C3 C15 C14 O3 -102.4(4) . . . . ?
C3 C15 C14 C13 1.1(5) . . . . ?
C3 C15 C16 O4 60.1(4) . . . . ?
C3 C15 C16 C17 -54.4(5) . . . . ?
C3 C15 C16 C18 -177.6(3) . . . . ?
C3 C4 C5 C6 -157.7(4) . . . . ?
C3 C4 C5 C12 76.1(4) . . . . ?
C20 C11 C12 C5 -117.4(3) . . . . ?
C20 C11 C12 C13 122.2(3) . . . . ?
C20 C11 C12 C19 7.2(4) . . . . ?
C15 O3 C14 C13 -113.3(4) . . . . ?
C15 C3 C4 C5 8.4(5) . . . . ?
C15 C3 C4 C25 -174.9(3) . . . . ?
C15 C3 C2 C1 -89.3(4) . . . . ?
C15 C14 C13 O5 179.4(3) . . . . ?
C15 C14 C13 C12 56.9(5) . . . . ?
C10 O5 C13 C14 -96.2(4) . . . . ?
C10 O5 C13 C12 33.2(4) . . . . ?
C10 C11 C12 C5 127.0(3) . . . . ?
C10 C11 C12 C13 6.6(3) . . . . ?
C10 C11 C12 C19 -108.3(3) . . . . ?
C4 C3 C15 O3 -122.9(4) . . . . ?
C4 C3 C15 C14 -55.7(5) . . . . ?
C4 C3 C15 C16 102.0(4) . . . . ?
C4 C3 C2 C1 87.9(5) . . . . ?
C4 C5 C6 C7 161.3(3) . . . . ?
C4 C5 C12 C13 -65.2(4) . . . . ?
C4 C5 C12 C11 178.7(3) . . . . ?
C4 C5 C12 C19 52.8(4) . . . . ?
C14 O3 C15 C3 110.1(4) . . . . ?
C14 O3 C15 C16 -113.7(4) . . . . ?
C14 C15 C16 O4 -142.9(3) . . . . ?
C14 C15 C16 C17 102.6(4) . . . . ?
C14 C15 C16 C18 -20.6(5) . . . . ?
C14 C13 C12 C5 -17.1(4) . . . . ?
C14 C13 C12 C11 102.8(3) . . . . ?
C14 C13 C12 C19 -137.7(3) . . . . ?
C22 C11 C12 C5 3.2(4) . . . . ?
C22 C11 C12 C13 -117.2(3) . . . . ?
C22 C11 C12 C19 127.9(3) . . . . ?
C22 C7 C8 O10 -0.4(4) . . . . ?
C22 C7 C8 O11 178.6(4) . . . . ?
C5 C6 C7 C22 40.8(4) . . . . ?
C5 C6 C7 C8 -72.4(4) . . . . ?
C5 C6 C7 C24 171.2(3) . . . . ?
C13 O5 C10 O6 -153.2(3) . . . . ?
C13 O5 C10 C11 -28.3(4) . . . . ?
C13 O5 C10 C9 95.4(3) . . . . ?
C11 C10 C9 O9 34.7(4) . . . . ?
C11 C10 C9 C21 157.7(3) . . . . ?
C11 C22 C23 O9 -7.8(4) . . . . ?
C11 C22 C23 O10 -125.4(3) . . . . ?
C11 C22 C7 C6 10.6(5) . . . . ?
C11 C22 C7 C8 125.1(3) . . . . ?
C11 C22 C7 C24 -118.6(4) . . . . ?
C6 C5 C12 C13 164.8(3) . . . . ?
C6 C5 C12 C11 48.7(4) . . . . ?
C6 C5 C12 C19 -77.2(4) . . . . ?
C6 C7 C8 O10 119.6(3) . . . . ?
C6 C7 C8 O11 -61.4(5) . . . . ?
C23 O9 C9 C10 -76.8(4) . . . . ?
C23 O9 C9 C21 158.2(3) . . . . ?
C23 O10 C8 O11 -175.8(4) . . . . ?
C23 O10 C8 C7 3.3(4) . . . . ?
C23 C22 C11 C20 -150.9(3) . . . . ?
C23 C22 C11 C10 -30.1(4) . . . . ?
C23 C22 C11 C12 89.0(4) . . . . ?
C23 C22 C7 C6 -116.8(3) . . . . ?
C23 C22 C7 C8 -2.3(4) . . . . ?
C23 C22 C7 C24 114.0(3) . . . . ?
C7 C22 C11 C20 86.7(4) . . . . ?
C7 C22 C11 C10 -152.6(3) . . . . ?
C7 C22 C11 C12 -33.4(4) . . . . ?
C7 C22 C23 O9 121.9(3) . . . . ?
C7 C22 C23 O10 4.3(4) . . . . ?
C12 C5 C6 C7 -73.4(4) . . . . ?
C16 C15 C14 O3 101.0(4) . . . . ?
C16 C15 C14 C13 -155.5(3) . . . . ?
C2 C3 C15 O3 54.4(4) . . . . ?
C2 C3 C15 C14 121.6(4) . . . . ?
C2 C3 C15 C16 -80.6(4) . . . . ?
C2 C3 C4 C5 -168.7(3) . . . . ?
C2 C3 C4 C25 8.0(6) . . . . ?
C8 O10 C23 O9 -128.0(3) . . . . ?
C8 O10 C23 C22 -4.8(4) . . . . ?
C9 O9 C23 O10 -178.1(3) . . . . ?
C9 O9 C23 C22 62.5(4) . . . . ?
C9 C10 C11 C20 136.4(3) . . . . ?
C9 C10 C11 C22 16.4(4) . . . . ?
C9 C10 C11 C12 -109.6(3) . . . . ?
C25 C4 C5 C6 25.4(5) . . . . ?
C25 C4 C5 C12 -100.8(4) . . . . ?
C26 O8 C20 O7 3.8(5) . . . . ?
C26 O8 C20 C11 -171.8(3) . . . . ?
C24 C7 C8 O10 -121.3(3) . . . . ?
C24 C7 C8 O11 57.7(5) . . . . ?
C27 O1 C1 O2 -1.3(7) . . . . ?
C27 O1 C1 C2 177.4(3) . . . . ?
